data_7213130
loop_
_publ_author_name
'Ariffin, Azhar'
'Blake, Alexander J.'
'Ebden, Mark R.'
'Li, Wan-Sheung'
'Simpkins, Nigel S.'
'Fox, David N. A.'

_publ_section_title
;
 The diastereoselective and enantioselective substitution reactions of an
 isoindoline--borane complex
;
_journal_issue 17
_journal_name_full 'Journal of the Chemical Society, Perkin Transactions 1'
_journal_page_first 2439
_journal_paper_doi 10.1039/a904788c
_journal_year 1999
_chemical_formula_sum 'C10 H16 B N'
_chemical_formula_weight 161.05
_chemical_name_systematic
; 
 ? 
;
_space_group_IT_number 14
_symmetry_cell_setting monoclinic
_symmetry_space_group_name_Hall '-P 2yn'
_symmetry_space_group_name_H-M 'P 1 21/n 1'
_atom_sites_solution_hydrogens 'calculated (C-H); found from difference map (B-H)'
_atom_sites_solution_primary direct
_audit_creation_method SHELXL-97
_cell_angle_alpha 90.00
_cell_angle_beta 114.76(3)
_cell_angle_gamma 90.00
_cell_formula_units_Z 4
_cell_length_a 10.061(3)
_cell_length_b 9.145(3)
_cell_length_c 11.597(5)
_cell_measurement_reflns_used 39
_cell_measurement_temperature 150(2)
_cell_measurement_theta_max 17.0
_cell_measurement_theta_min 12.5
_cell_volume 968.9(6)
_computing_cell_refinement 'STADI4 (Stoe & Cie, 1997a)'
_computing_data_collection 'STADI4 (Stoe & Cie, 1997a)'
_computing_data_reduction 'X-RED (Stoe & Cie, 1997b)'
_computing_molecular_graphics 'SHELXTL/PC (Sheldrick, 1994)'
_computing_publication_material 'SHELXL-97 (Sheldrick, 1997)'
_computing_structure_refinement 'SHELXL-97 (Sheldrick, 1997)'
_computing_structure_solution 'SHELXS-97 (Sheldrick, 1990)'
_diffrn_ambient_temperature 150(2)
_diffrn_measured_fraction_theta_full 0.935
_diffrn_measured_fraction_theta_max 0.935
_diffrn_measurement_device_type 'Stoe Stadi-4 four-circle'
_diffrn_measurement_method omega/theta
_diffrn_radiation_monochromator graphite
_diffrn_radiation_source 'fine-focus sealed tube'
_diffrn_radiation_type MoK\a
_diffrn_radiation_wavelength 0.71073
_diffrn_reflns_av_R_equivalents 0.0107
_diffrn_reflns_av_sigmaI/netI 0.0197
_diffrn_reflns_limit_h_max 11
_diffrn_reflns_limit_h_min -11
_diffrn_reflns_limit_k_max 10
_diffrn_reflns_limit_k_min 0
_diffrn_reflns_limit_l_max 13
_diffrn_reflns_limit_l_min -13
_diffrn_reflns_number 2221
_diffrn_reflns_theta_full 24.98
_diffrn_reflns_theta_max 24.98
_diffrn_reflns_theta_min 2.95
_diffrn_standards_decay_% 'random variation +/-2.2'
_diffrn_standards_interval_time 60
_diffrn_standards_number 3
_exptl_absorpt_coefficient_mu 0.062
_exptl_absorpt_correction_type none
_exptl_crystal_colour colourless
_exptl_crystal_density_diffrn 1.104
_exptl_crystal_density_meas ?
_exptl_crystal_density_method 'not measured'
_exptl_crystal_description sphenoid
_exptl_crystal_F_000 352
_exptl_crystal_size_max 0.50
_exptl_crystal_size_mid 0.45
_exptl_crystal_size_min 0.30
_refine_diff_density_max 0.19
_refine_diff_density_min -0.16
_refine_diff_density_rms 0.03
_refine_ls_extinction_coef 0.020(3)
_refine_ls_extinction_expression Fc^*^=kFc[1+0.001xFc^2^\l^3^/sin(2\q)]^-1/4^
_refine_ls_extinction_method SHELXL
_refine_ls_goodness_of_fit_ref 1.134
_refine_ls_hydrogen_treatment 'riding model (C-H); rigid group (B-H)'
_refine_ls_matrix_type full
_refine_ls_number_parameters 119
_refine_ls_number_reflns 1698
_refine_ls_number_restraints 6
_refine_ls_restrained_S_all 1.132
_refine_ls_R_factor_all 0.0549
_refine_ls_R_factor_gt 0.0427
_refine_ls_shift/su_max 0.001
_refine_ls_shift/su_mean 0.000
_refine_ls_structure_factor_coef Fsqd
_refine_ls_weighting_details 'w=1/[\s^2^(Fo^2^)+(0.035P)^2^+0.48P] where P=(Fo^2^+2Fc^2^)/3'
_refine_ls_weighting_scheme calc
_refine_ls_wR_factor_gt 0.0935
_refine_ls_wR_factor_ref 0.1045
_reflns_number_gt 1425
_reflns_number_total 1698
_reflns_threshold_expression >2sigma(I)
_cod_data_source_file 904788csup1.cif
_cod_data_source_block Compound_4i
_cod_depositor_comments
;
The following automatic conversions were performed:

'_exptl_crystal_density_meas' value 'not measured' was changed to '?'
- the value is perceived as not measured.

Automatic conversion script
Id: cif_fix_values 3008 2015-01-20 13:52:24Z robertas 

The following automatic conversions were performed:

'_refine_ls_weighting_scheme' value 'calc
w=1/[\s^2^(Fo^2^)+(0.035P)^2^+0.48P] where P=(Fo^2^+2Fc^2^)/3' was
changed to 'calc'. New tag '_refine_ls_weighting_details' was
created. The value of the new tag was set to
'w=1/[\s^2^(Fo^2^)+(0.035P)^2^+0.48P] where P=(Fo^2^+2Fc^2^)/3'.

Automatic conversion script
Id: cif_fix_values 3143 2015-03-26 13:38:13Z robertas 
;
_cod_original_sg_symbol_H-M P2(1)/n
_cod_database_code 7213130

loop_
_symmetry_equiv_pos_as_xyz
'x, y, z'
'-x+1/2, y+1/2, -z+1/2'
'-x, -y, -z'
'x-1/2, -y-1/2, z-1/2'

loop_
_atom_site_label
_atom_site_type_symbol
_atom_site_fract_x
_atom_site_fract_y
_atom_site_fract_z
_atom_site_U_iso_or_equiv
_atom_site_adp_type
_atom_site_occupancy
_atom_site_calc_flag
_atom_site_refinement_flags
C1 C 0.55574(17) 0.08722(17) 0.84015(15) 0.0234(4) Uani 1 d .
H1 H 0.6071 0.0032 0.8964 0.028 Uiso 1 calc R
C1' C 0.50972(19) 0.0386(2) 0.70502(16) 0.0337(4) Uani 1 d .
H1'A H 0.4434 -0.0452 0.6875 0.051 Uiso 1 calc R
H1'B H 0.5964 0.0102 0.6920 0.051 Uiso 1 calc R
H1'C H 0.4594 0.1191 0.6475 0.051 Uiso 1 calc R
N2 N 0.65979(14) 0.21770(14) 0.87981(12) 0.0219(3) Uani 1 d .
B B 0.6105(2) 0.3496(2) 0.77586(18) 0.0284(4) Uani 1 d D
H1B H 0.6840(17) 0.4440(18) 0.8279(16) 0.043 Uiso 1 d D
H2B H 0.4908(16) 0.376(2) 0.7511(17) 0.043 Uiso 1 d D
H3B H 0.6297(18) 0.314(2) 0.6914(15) 0.043 Uiso 1 d D
C2' C 0.81152(17) 0.1716(2) 0.90673(16) 0.0303(4) Uani 1 d .
H2'A H 0.8412 0.0923 0.9693 0.045 Uiso 1 calc R
H2'B H 0.8780 0.2548 0.9405 0.045 Uiso 1 calc R
H2'C H 0.8154 0.1374 0.8281 0.045 Uiso 1 calc R
C3 C 0.64983(17) 0.27029(18) 0.99921(15) 0.0240(4) Uani 1 d .
H3A H 0.7163 0.2142 1.0743 0.029 Uiso 1 calc R
H3B H 0.6737 0.3756 1.0137 0.029 Uiso 1 calc R
C4 C 0.49278(17) 0.24230(17) 0.97202(14) 0.0229(4) Uani 1 d .
C5 C 0.40664(18) 0.30470(18) 1.02562(15) 0.0272(4) Uani 1 d .
H5 H 0.4456 0.3760 1.0908 0.033 Uiso 1 calc R
C6 C 0.26165(19) 0.26016(19) 0.98144(16) 0.0307(4) Uani 1 d .
H6 H 0.2008 0.3011 1.0174 0.037 Uiso 1 calc R
C7 C 0.20453(18) 0.15682(19) 0.88567(16) 0.0304(4) Uani 1 d .
H7 H 0.1048 0.1287 0.8559 0.036 Uiso 1 calc R
C8 C 0.29223(17) 0.09383(18) 0.83263(15) 0.0264(4) Uani 1 d .
H7 H 0.2535 0.0227 0.7673 0.032 Uiso 1 calc R
C9 C 0.43666(17) 0.13728(17) 0.87732(14) 0.0221(4) Uani 1 d .

loop_
_atom_site_aniso_label
_atom_site_aniso_U_11
_atom_site_aniso_U_22
_atom_site_aniso_U_33
_atom_site_aniso_U_23
_atom_site_aniso_U_13
_atom_site_aniso_U_12
C1 0.0237(8) 0.0191(8) 0.0265(8) -0.0005(6) 0.0096(7) 0.0001(6)
C1' 0.0296(9) 0.0352(10) 0.0355(10) -0.0112(8) 0.0129(8) -0.0018(8)
N2 0.0208(7) 0.0211(7) 0.0243(7) -0.0013(5) 0.0099(6) -0.0004(5)
B 0.0346(11) 0.0261(10) 0.0288(10) 0.0036(8) 0.0175(9) 0.0010(8)
C2' 0.0225(8) 0.0334(10) 0.0348(10) -0.0036(8) 0.0119(7) 0.0004(7)
C3 0.0266(8) 0.0236(8) 0.0216(8) -0.0013(7) 0.0097(7) -0.0001(7)
C4 0.0266(8) 0.0209(8) 0.0215(8) 0.0044(6) 0.0103(7) 0.0028(6)
C5 0.0340(9) 0.0254(9) 0.0246(9) 0.0031(7) 0.0145(7) 0.0053(7)
C6 0.0318(9) 0.0337(10) 0.0327(9) 0.0092(8) 0.0196(8) 0.0107(7)
C7 0.0228(8) 0.0336(10) 0.0349(10) 0.0110(8) 0.0124(7) 0.0035(7)
C8 0.0255(8) 0.0248(9) 0.0263(8) 0.0031(7) 0.0080(7) -0.0006(7)
C9 0.0250(8) 0.0195(8) 0.0219(8) 0.0051(6) 0.0099(6) 0.0024(6)

loop_
_atom_type_symbol
_atom_type_description
_atom_type_scat_dispersion_real
_atom_type_scat_dispersion_imag
_atom_type_scat_source
C C 0.0033 0.0016 'International Tables Vol C Tables 4.2.6.8 and 6.1.1.4'
H H 0.0000 0.0000 'International Tables Vol C Tables 4.2.6.8 and 6.1.1.4'
B B 0.0013 0.0007 'International Tables Vol C Tables 4.2.6.8 and 6.1.1.4'
N N 0.0061 0.0033 'International Tables Vol C Tables 4.2.6.8 and 6.1.1.4'

loop_
_geom_angle_atom_site_label_1
_geom_angle_atom_site_label_2
_geom_angle_atom_site_label_3
_geom_angle
C1' C1 C9 117.01(14)
C1' C1 N2 114.73(13)
C9 C1 N2 101.76(12)
C2' N2 C3 110.80(12)
C2' N2 C1 110.88(12)
C3 N2 C1 103.01(11)
C2' N2 B 109.47(13)
C3 N2 B 109.06(12)
C1 N2 B 113.47(12)
C4 C3 N2 102.83(12)
C5 C4 C9 121.12(15)
C5 C4 C3 129.71(15)
C9 C4 C3 109.17(13)
C4 C5 C6 118.16(16)
C7 C6 C5 120.94(15)
C6 C7 C8 120.57(16)
C9 C8 C7 118.45(16)
C8 C9 C4 120.75(15)
C8 C9 C1 130.08(15)
C4 C9 C1 109.16(13)

loop_
_geom_bond_atom_site_label_1
_geom_bond_atom_site_label_2
_geom_bond_distance
C1 C1' 1.503(2)
C1 C9 1.504(2)
C1 N2 1.526(2)
N2 C2' 1.485(2)
N2 C3 1.508(2)
N2 B 1.629(2)
C3 C4 1.498(2)
C4 C5 1.384(2)
C4 C9 1.388(2)
C5 C6 1.389(2)
C6 C7 1.386(3)
C7 C8 1.394(2)
C8 C9 1.381(2)

loop_
_geom_torsion_atom_site_label_1
_geom_torsion_atom_site_label_2
_geom_torsion_atom_site_label_3
_geom_torsion_atom_site_label_4
_geom_torsion
C1' C1 N2 C2' -78.22(17)
C9 C1 N2 C2' 154.44(12)
C1' C1 N2 C3 163.21(13)
C9 C1 N2 C3 35.87(14)
C1' C1 N2 B 45.45(18)
C9 C1 N2 B -81.88(15)
C2' N2 C3 C4 -153.75(13)
C1 N2 C3 C4 -35.12(14)
B N2 C3 C4 85.69(14)
N2 C3 C4 C5 -158.33(15)
N2 C3 C4 C9 21.28(16)
C9 C4 C5 C6 -0.5(2)
C3 C4 C5 C6 179.10(15)
C4 C5 C6 C7 -0.4(2)
C5 C6 C7 C8 0.8(2)
C6 C7 C8 C9 -0.3(2)
C7 C8 C9 C4 -0.6(2)
C7 C8 C9 C1 178.88(15)
C5 C4 C9 C8 1.0(2)
C3 C4 C9 C8 -178.63(14)
C5 C4 C9 C1 -178.59(14)
C3 C4 C9 C1 1.77(17)
C1' C1 C9 C8 30.9(2)
N2 C1 C9 C8 156.74(15)
C1' C1 C9 C4 -149.56(14)
N2 C1 C9 C4 -23.71(15)
